data_7709214
loop_
_publ_author_name
'Cesari, Cristiana'
'Bortoluzzi, Marco'
'Femoni, Cristina'
'Iapalucci, Maria Carmela'
'Zacchini, Stefano'

_publ_section_title
;
 Synthesis, molecular structure and fluxional behavior of the elusive
 [HRu4(CO)12]3-- carbonyl anion
;
_journal_name_full 'Dalton Transactions'
_journal_paper_doi 10.1039/D1DT03622J
_journal_year 2022
_chemical_formula_sum 'C26 H40 N2 O12 Ru3'
_chemical_formula_weight 875.81
_space_group_crystal_system monoclinic
_space_group_IT_number 14
_space_group_name_Hall '-P 2ybc'
_space_group_name_H-M_alt 'P 1 21/c 1'
_atom_sites_solution_hydrogens geom
_audit_creation_method SHELXL-2014/7
_audit_update_record
;
2021-10-11 deposited with the CCDC.	2022-01-04 downloaded from the CCDC.
;
_cell_angle_alpha 90
_cell_angle_beta 105.465(3)
_cell_angle_gamma 90
_cell_formula_units_Z 4
_cell_length_a 16.5638(16)
_cell_length_b 10.2807(10)
_cell_length_c 19.8070(19)
_cell_measurement_reflns_used 9967
_cell_measurement_temperature 100(2)
_cell_measurement_theta_max 29.134
_cell_measurement_theta_min 2.251
_cell_volume 3250.8(5)
_computing_cell_refinement 'APEX2 (Bruker AXS, 2006)'
_computing_data_collection 'APEX2 (Bruker AXS, 2006)'
_computing_data_reduction 'SAINT (Bruker AXS, 2004)'
_computing_molecular_graphics 'SCHAKAL99 (Keller, 1999)'
_computing_publication_material 'XCIF (Bruker AXS, 2001)'
_computing_structure_refinement 'SHELXL-2014/7 (Sheldrick, 2014)'
_computing_structure_solution 'SHELXL-2014/7 (Sheldrick, 2014)'
_diffrn_ambient_temperature 100(2)
_diffrn_measured_fraction_theta_full 0.991
_diffrn_measured_fraction_theta_max 0.991
_diffrn_measurement_device_type 'PHOTON2 area detector'
_diffrn_measurement_method 'phi and omega scans'
_diffrn_radiation_type MoK\a
_diffrn_radiation_wavelength 0.71073
_diffrn_reflns_av_R_equivalents 0.1011
_diffrn_reflns_av_unetI/netI 0.0451
_diffrn_reflns_Laue_measured_fraction_full 0.991
_diffrn_reflns_Laue_measured_fraction_max 0.991
_diffrn_reflns_limit_h_max 19
_diffrn_reflns_limit_h_min -19
_diffrn_reflns_limit_k_max 12
_diffrn_reflns_limit_k_min -12
_diffrn_reflns_limit_l_max 23
_diffrn_reflns_limit_l_min -23
_diffrn_reflns_number 49201
_diffrn_reflns_point_group_measured_fraction_full 0.991
_diffrn_reflns_point_group_measured_fraction_max 0.991
_diffrn_reflns_theta_full 25.047
_diffrn_reflns_theta_max 25.047
_diffrn_reflns_theta_min 2.134
_diffrn_source 'fine-focus sealed tube'
_exptl_absorpt_coefficient_mu 1.436
_exptl_absorpt_correction_T_max 0.6945
_exptl_absorpt_correction_T_min 0.5085
_exptl_absorpt_correction_type empirical
_exptl_absorpt_process_details
;
 Data were corrected for Lorentz polarization and absorption
 effects (empirical absorption corrections SADABS).
 R(int) = 0.1397 (selected reflections only, before parameter refinement)
 R(int) = 0.0723 (selected reflections only, after parameter refinement)
;
_exptl_crystal_colour orange
_exptl_crystal_density_diffrn 1.790
_exptl_crystal_description plate
_exptl_crystal_F_000 1752
_exptl_crystal_size_max 0.160
_exptl_crystal_size_mid 0.140
_exptl_crystal_size_min 0.100
_refine_diff_density_max 2.880
_refine_diff_density_min -2.865
_refine_diff_density_rms 0.367
_refine_ls_extinction_method none
_refine_ls_goodness_of_fit_ref 1.330
_refine_ls_hydrogen_treatment constr
_refine_ls_matrix_type full
_refine_ls_number_parameters 380
_refine_ls_number_reflns 5706
_refine_ls_number_restraints 252
_refine_ls_restrained_S_all 1.324
_refine_ls_R_factor_all 0.1481
_refine_ls_R_factor_gt 0.1398
_refine_ls_shift/su_max 0.000
_refine_ls_shift/su_mean 0.000
_refine_ls_structure_factor_coef Fsqd
_refine_ls_weighting_details 'w=1/[\s^2^(Fo^2^)+355.1994P] where P=(Fo^2^+2Fc^2^)/3'
_refine_ls_weighting_scheme calc
_refine_ls_wR_factor_gt 0.3229
_refine_ls_wR_factor_ref 0.3260
_reflns_Friedel_coverage 0.000
_reflns_number_gt 5154
_reflns_number_total 5706
_reflns_threshold_expression 'I > 2\s(I)'
_cod_data_source_file d1dt03622j3.cif
_cod_data_source_block 7
_cod_original_sg_symbol_H-M 'P 21/c'
_cod_database_code 7709214
_shelx_shelxl_version_number 2014/7
_shelx_space_group_comment
;
The symmetry employed for this shelxl refinement is uniquely defined
by the following loop, which should always be used as a source of
symmetry information in preference to the above space-group names.
They are only intended as comments.
;
_shelx_estimated_absorpt_t_min 0.803
_shelx_estimated_absorpt_t_max 0.870

loop_
_space_group_symop_operation_xyz
'x, y, z'
'-x, y+1/2, -z+1/2'
'-x, -y, -z'
'x, -y-1/2, z-1/2'

loop_
_atom_site_label
_atom_site_type_symbol
_atom_site_fract_x
_atom_site_fract_y
_atom_site_fract_z
_atom_site_U_iso_or_equiv
_atom_site_adp_type
_atom_site_occupancy
_atom_site_site_symmetry_order
_atom_site_calc_flag
_atom_site_refinement_flags_posn
_atom_site_refinement_flags_adp
_atom_site_refinement_flags_occupancy
_atom_site_disorder_assembly
_atom_site_disorder_group
Ru1 Ru 0.82207(10) 0.80721(16) 0.50183(8) 0.0143(4) Uani 1 1 d . U . . .
Ru2 Ru 0.80907(13) 0.62644(17) 0.40531(9) 0.0219(5) Uani 1 1 d . . . . .
Ru3 Ru 0.67423(11) 0.79561(18) 0.39304(9) 0.0202(4) Uani 1 1 d . U . . .
C1 C 0.8749(12) 0.9536(19) 0.4795(10) 0.013(4) Uani 1 1 d . U . . .
C2 C 0.8555(15) 0.853(2) 0.5983(12) 0.027(5) Uani 1 1 d . U . . .
C3 C 0.9172(15) 0.692(2) 0.4792(12) 0.025(5) Uani 1 1 d . U . . .
C4 C 0.8335(16) 0.451(2) 0.3870(13) 0.030(5) Uani 1 1 d . U . . .
C5 C 0.8513(14) 0.689(2) 0.3345(12) 0.025(5) Uani 1 1 d . U . . .
C6 C 0.6893(14) 0.630(2) 0.3346(12) 0.025(5) Uani 1 1 d . U . . .
C7 C 0.5648(17) 0.835(3) 0.3564(14) 0.038(6) Uani 1 1 d . U . . .
C8 C 0.7065(14) 0.914(2) 0.3343(12) 0.024(5) Uani 1 1 d . U . . .
C9 C 0.7123(15) 0.918(2) 0.4805(12) 0.029(5) Uani 1 1 d . U . . .
O1 O 0.9067(10) 1.0380(16) 0.4609(8) 0.027(4) Uani 1 1 d . U . . .
O2 O 0.8742(10) 0.8911(18) 0.6540(8) 0.033(4) Uani 1 1 d . U . . .
O3 O 0.9884(11) 0.6785(16) 0.4938(9) 0.033(4) Uani 1 1 d . U . . .
O4 O 0.8452(14) 0.347(2) 0.3717(10) 0.050(5) Uani 1 1 d . U . . .
O5 O 0.8777(12) 0.7354(18) 0.2913(9) 0.039(4) Uani 1 1 d . U . . .
O6 O 0.6567(12) 0.5694(17) 0.2853(9) 0.039(4) Uani 1 1 d . U . . .
O7 O 0.4951(15) 0.866(3) 0.3298(13) 0.072(7) Uani 1 1 d . U . . .
O8 O 0.7264(11) 0.9825(18) 0.2983(9) 0.037(4) Uani 1 1 d . U . . .
O9 O 0.6892(9) 1.0096(16) 0.5045(8) 0.025(3) Uani 1 1 d . U . . .
C11 C 0.7004(16) 0.588(2) 0.5045(12) 0.029(5) Uani 1 1 d . U . . .
O11 O 0.6394(9) 0.6576(15) 0.4616(8) 0.023(3) Uani 1 1 d . U . . .
O12 O 0.7760(8) 0.6094(13) 0.5027(7) 0.012(3) Uani 1 1 d . U . . .
O13 O 0.6756(12) 0.511(2) 0.5409(9) 0.046(5) Uani 1 1 d . U . . .
N1 N 0.8616(10) 0.1590(15) 0.1725(8) 0.020(4) Uani 1 1 d D . . . .
C101 C 0.8806(13) 0.244(2) 0.1169(11) 0.026(5) Uani 1 1 d D . . . .
H10A H 0.9403 0.2324 0.1181 0.032 Uiso 1 1 calc R U . . .
H10B H 0.8724 0.3356 0.1283 0.032 Uiso 1 1 calc R U . . .
C102 C 0.8278(16) 0.216(3) 0.0436(11) 0.035(6) Uani 1 1 d D U . . .
H10C H 0.8440 0.2751 0.0107 0.053 Uiso 1 1 calc R U . . .
H10D H 0.8365 0.1258 0.0312 0.053 Uiso 1 1 calc R U . . .
H10E H 0.7685 0.2292 0.0414 0.053 Uiso 1 1 calc R U . . .
C103 C 0.8753(14) 0.015(2) 0.1594(11) 0.031(6) Uani 1 1 d D . . . .
H10F H 0.8634 -0.0359 0.1980 0.038 Uiso 1 1 calc R U . . .
H10G H 0.8337 -0.0111 0.1156 0.038 Uiso 1 1 calc R U . . .
C104 C 0.9605(13) -0.022(2) 0.1534(12) 0.024(5) Uani 1 1 d D U . . .
H10H H 0.9620 -0.1162 0.1451 0.035 Uiso 1 1 calc R U . . .
H10I H 0.9727 0.0247 0.1142 0.035 Uiso 1 1 calc R U . . .
H10J H 1.0025 -0.0002 0.1969 0.035 Uiso 1 1 calc R U . . .
C105 C 0.9210(13) 0.197(2) 0.2424(10) 0.024(5) Uani 1 1 d D . . . .
H10K H 0.9788 0.1966 0.2371 0.029 Uiso 1 1 calc R U . . .
H10L H 0.9081 0.2880 0.2528 0.029 Uiso 1 1 calc R U . . .
C106 C 0.9195(15) 0.114(2) 0.3047(11) 0.029(5) Uani 1 1 d D . . . .
H10M H 0.9601 0.1483 0.3464 0.043 Uiso 1 1 calc R U . . .
H10N H 0.8633 0.1164 0.3120 0.043 Uiso 1 1 calc R U . . .
H10O H 0.9342 0.0247 0.2962 0.043 Uiso 1 1 calc R U . . .
C107 C 0.7733(12) 0.180(2) 0.1738(11) 0.025(5) Uani 1 1 d D . . . .
H10P H 0.7635 0.1282 0.2130 0.030 Uiso 1 1 calc R U . . .
H10Q H 0.7368 0.1437 0.1300 0.030 Uiso 1 1 calc R U . . .
C108 C 0.7446(16) 0.315(2) 0.1812(12) 0.036(6) Uani 1 1 d D . . . .
H10R H 0.6855 0.3139 0.1812 0.054 Uiso 1 1 calc R U . . .
H10S H 0.7782 0.3525 0.2253 0.054 Uiso 1 1 calc R U . . .
H10T H 0.7513 0.3681 0.1419 0.054 Uiso 1 1 calc R U . . .
N2 N 0.5083(15) 0.815(2) 0.1066(14) 0.029(3) Uiso 0.501(14) 1 d D U P A 1
C201 C 0.5774(19) 0.754(4) 0.1628(17) 0.028(3) Uiso 0.501(14) 1 d D U P A 1
H20A H 0.5638 0.6609 0.1670 0.034 Uiso 0.501(14) 1 calc R U P A 1
H20B H 0.5791 0.7963 0.2080 0.034 Uiso 0.501(14) 1 calc R U P A 1
C202 C 0.6633(19) 0.763(4) 0.150(2) 0.021(6) Uiso 0.501(14) 1 d D U P A 1
H20C H 0.7046 0.7216 0.1890 0.032 Uiso 0.501(14) 1 calc R U P A 1
H20D H 0.6629 0.7194 0.1062 0.032 Uiso 0.501(14) 1 calc R U P A 1
H20E H 0.6782 0.8550 0.1473 0.032 Uiso 0.501(14) 1 calc R U P A 1
C203 C 0.533(3) 0.949(3) 0.0829(17) 0.029(4) Uiso 0.501(14) 1 d D U P A 1
H20F H 0.5819 0.9362 0.0639 0.035 Uiso 0.501(14) 1 calc R U P A 1
H20G H 0.4861 0.9797 0.0439 0.035 Uiso 0.501(14) 1 calc R U P A 1
C204 C 0.554(3) 1.055(3) 0.136(2) 0.028(6) Uiso 0.501(14) 1 d D U P A 1
H20H H 0.5683 1.1341 0.1144 0.042 Uiso 0.501(14) 1 calc R U P A 1
H20I H 0.5055 1.0719 0.1545 0.042 Uiso 0.501(14) 1 calc R U P A 1
H20J H 0.6017 1.0283 0.1746 0.042 Uiso 0.501(14) 1 calc R U P A 1
C205 C 0.492(3) 0.732(3) 0.0411(16) 0.026(3) Uiso 0.501(14) 1 d D U P A 1
H20K H 0.4387 0.7625 0.0098 0.031 Uiso 0.501(14) 1 calc R U P A 1
H20L H 0.5364 0.7554 0.0179 0.031 Uiso 0.501(14) 1 calc R U P A 1
C206 C 0.488(3) 0.588(3) 0.041(2) 0.031(6) Uiso 0.501(14) 1 d D U P A 1
H20M H 0.4774 0.5556 -0.0070 0.047 Uiso 0.501(14) 1 calc R U P A 1
H20N H 0.5416 0.5526 0.0693 0.047 Uiso 0.501(14) 1 calc R U P A 1
H20O H 0.4430 0.5598 0.0612 0.047 Uiso 0.501(14) 1 calc R U P A 1
C207 C 0.4345(19) 0.833(4) 0.133(2) 0.031(4) Uiso 0.501(14) 1 d D U P A 1
H20P H 0.4541 0.8144 0.1837 0.037 Uiso 0.501(14) 1 calc R U P A 1
H20Q H 0.4235 0.9281 0.1293 0.037 Uiso 0.501(14) 1 calc R U P A 1
C208 C 0.352(2) 0.773(5) 0.110(3) 0.036(6) Uiso 0.501(14) 1 d D U P A 1
H20R H 0.3160 0.8057 0.1382 0.054 Uiso 0.501(14) 1 calc R U P A 1
H20S H 0.3267 0.7933 0.0605 0.054 Uiso 0.501(14) 1 calc R U P A 1
H20T H 0.3577 0.6781 0.1156 0.054 Uiso 0.501(14) 1 calc R U P A 1
N21 N 0.4910(17) 0.783(3) 0.1123(13) 0.028(3) Uiso 0.499(14) 1 d D U P A 2
C211 C 0.523(2) 0.646(3) 0.113(2) 0.029(3) Uiso 0.499(14) 1 d D U P A 2
H21A H 0.4821 0.5952 0.0777 0.035 Uiso 0.499(14) 1 calc R U P A 2
H21B H 0.5252 0.6079 0.1598 0.035 Uiso 0.499(14) 1 calc R U P A 2
C212 C 0.608(2) 0.633(5) 0.100(3) 0.034(6) Uiso 0.499(14) 1 d D U P A 2
H21C H 0.6235 0.5409 0.1019 0.051 Uiso 0.499(14) 1 calc R U P A 2
H21D H 0.6060 0.6683 0.0538 0.051 Uiso 0.499(14) 1 calc R U P A 2
H21E H 0.6493 0.6810 0.1361 0.051 Uiso 0.499(14) 1 calc R U P A 2
C213 C 0.550(2) 0.870(3) 0.1657(18) 0.029(3) Uiso 0.499(14) 1 d D U P A 2
H21F H 0.5653 0.8225 0.2108 0.034 Uiso 0.499(14) 1 calc R U P A 2
H21G H 0.6020 0.8801 0.1505 0.034 Uiso 0.499(14) 1 calc R U P A 2
C214 C 0.522(3) 1.003(3) 0.180(2) 0.017(6) Uiso 0.499(14) 1 d D U P A 2
H21H H 0.5675 1.0453 0.2154 0.026 Uiso 0.499(14) 1 calc R U P A 2
H21I H 0.5094 1.0538 0.1367 0.026 Uiso 0.499(14) 1 calc R U P A 2
H21J H 0.4725 0.9959 0.1973 0.026 Uiso 0.499(14) 1 calc R U P A 2
C215 C 0.484(2) 0.840(3) 0.0398(15) 0.028(4) Uiso 0.499(14) 1 d D U P A 2
H21K H 0.4558 0.9257 0.0372 0.034 Uiso 0.499(14) 1 calc R U P A 2
H21L H 0.5415 0.8566 0.0358 0.034 Uiso 0.499(14) 1 calc R U P A 2
C216 C 0.438(2) 0.762(4) -0.0228(15) 0.014(6) Uiso 0.499(14) 1 d D U P A 2
H21M H 0.4384 0.8089 -0.0658 0.021 Uiso 0.499(14) 1 calc R U P A 2
H21N H 0.4666 0.6777 -0.0225 0.021 Uiso 0.499(14) 1 calc R U P A 2
H21O H 0.3805 0.7471 -0.0211 0.021 Uiso 0.499(14) 1 calc R U P A 2
C217 C 0.408(2) 0.771(4) 0.1259(18) 0.031(4) Uiso 0.499(14) 1 d D U P A 2
H21P H 0.3799 0.8564 0.1131 0.037 Uiso 0.499(14) 1 calc R U P A 2
H21Q H 0.3762 0.7076 0.0915 0.037 Uiso 0.499(14) 1 calc R U P A 2
C218 C 0.394(3) 0.736(5) 0.193(2) 0.035(6) Uiso 0.499(14) 1 d D U P A 2
H21R H 0.3340 0.7345 0.1895 0.053 Uiso 0.499(14) 1 calc R U P A 2
H21S H 0.4179 0.6493 0.2072 0.053 Uiso 0.499(14) 1 calc R U P A 2
H21T H 0.4216 0.7995 0.2290 0.053 Uiso 0.499(14) 1 calc R U P A 2

loop_
_atom_site_aniso_label
_atom_site_aniso_U_11
_atom_site_aniso_U_22
_atom_site_aniso_U_33
_atom_site_aniso_U_23
_atom_site_aniso_U_13
_atom_site_aniso_U_12
Ru1 0.0155(8) 0.0168(8) 0.0120(7) -0.0048(6) 0.0060(6) -0.0090(7)
Ru2 0.0411(11) 0.0161(9) 0.0143(8) -0.0054(7) 0.0173(8) -0.0118(8)
Ru3 0.0204(8) 0.0227(9) 0.0165(8) -0.0007(7) 0.0029(6) -0.0141(7)
C1 0.011(6) 0.012(6) 0.013(5) -0.003(4) -0.001(4) -0.004(4)
C2 0.029(7) 0.026(7) 0.026(6) 0.001(5) 0.008(5) -0.002(5)
C3 0.026(6) 0.024(6) 0.024(6) 0.002(5) 0.005(5) -0.002(5)
C4 0.032(7) 0.030(7) 0.029(7) -0.002(5) 0.008(5) -0.001(5)
C5 0.026(6) 0.024(6) 0.026(6) 0.000(5) 0.009(5) -0.004(5)
C6 0.025(6) 0.024(6) 0.026(6) -0.003(5) 0.006(5) -0.003(5)
C7 0.036(7) 0.038(8) 0.037(7) 0.003(5) 0.008(5) -0.004(5)
C8 0.023(6) 0.024(6) 0.025(6) 0.000(5) 0.007(5) -0.003(5)
C9 0.030(7) 0.029(7) 0.029(7) -0.003(5) 0.007(5) -0.006(5)
O1 0.023(7) 0.026(7) 0.035(7) 0.001(6) 0.011(6) -0.008(6)
O2 0.030(7) 0.043(8) 0.026(7) -0.005(6) 0.009(6) -0.004(6)
O3 0.035(7) 0.027(7) 0.036(7) 0.003(6) 0.005(6) 0.002(6)
O4 0.068(9) 0.040(8) 0.044(8) -0.004(7) 0.017(7) 0.005(7)
O5 0.048(8) 0.045(8) 0.031(7) 0.004(6) 0.024(6) 0.004(7)
O6 0.051(8) 0.028(7) 0.032(7) -0.002(6) 0.000(6) -0.015(7)
O7 0.060(10) 0.078(10) 0.076(10) 0.020(8) 0.014(8) -0.004(8)
O8 0.040(8) 0.035(8) 0.034(7) 0.010(6) 0.005(6) -0.008(7)
O9 0.005(5) 0.031(6) 0.035(6) -0.006(5) 0.001(4) 0.000(4)
C11 0.034(7) 0.026(7) 0.026(7) 0.002(5) 0.005(5) -0.001(5)
O11 0.024(5) 0.026(5) 0.024(5) -0.001(4) 0.013(4) -0.007(4)
O12 0.007(4) 0.014(5) 0.014(4) 0.000(4) 0.001(4) -0.005(4)
O13 0.045(8) 0.056(9) 0.035(8) 0.018(7) 0.007(6) -0.024(7)
N1 0.029(10) 0.020(9) 0.011(8) 0.001(7) 0.008(7) 0.003(8)
C101 0.035(14) 0.015(11) 0.037(13) 0.006(10) 0.025(11) 0.002(10)
C102 0.044(13) 0.037(12) 0.026(11) 0.010(10) 0.014(10) 0.014(11)
C103 0.065(18) 0.022(12) 0.012(10) -0.008(9) 0.018(11) -0.010(12)
C104 0.025(11) 0.017(10) 0.029(10) 0.001(9) 0.007(9) 0.008(9)
C105 0.023(11) 0.024(12) 0.030(12) 0.004(10) 0.017(10) 0.001(10)
C106 0.035(14) 0.029(13) 0.025(12) 0.005(10) 0.012(10) 0.009(11)
C107 0.024(12) 0.035(13) 0.018(11) 0.003(10) 0.006(9) 0.008(10)
C108 0.038(15) 0.047(16) 0.024(12) -0.008(11) 0.011(11) 0.019(13)

loop_
_atom_type_symbol
_atom_type_description
_atom_type_scat_dispersion_real
_atom_type_scat_dispersion_imag
_atom_type_scat_source
C C 0.0033 0.0016 'International Tables Vol C Tables 4.2.6.8 and 6.1.1.4'
H H 0.0000 0.0000 'International Tables Vol C Tables 4.2.6.8 and 6.1.1.4'
N N 0.0061 0.0033 'International Tables Vol C Tables 4.2.6.8 and 6.1.1.4'
O O 0.0106 0.0060 'International Tables Vol C Tables 4.2.6.8 and 6.1.1.4'
Ru Ru -1.2594 0.8363 'International Tables Vol C Tables 4.2.6.8 and 6.1.1.4'

loop_
_geom_angle_atom_site_label_1
_geom_angle_atom_site_label_2
_geom_angle_atom_site_label_3
_geom_angle
_geom_angle_site_symmetry_1
_geom_angle_site_symmetry_3
_geom_angle_publ_flag
C1 Ru1 C2 90.6(9) . . ?
C1 Ru1 C9 87.0(9) . . ?
C2 Ru1 C9 94.2(10) . . ?
C1 Ru1 C3 88.8(9) . . ?
C2 Ru1 C3 108.6(9) . . ?
C9 Ru1 C3 156.9(9) . . ?
C1 Ru1 O12 162.0(7) . . ?
C2 Ru1 O12 103.4(8) . . ?
C9 Ru1 O12 103.0(7) . . ?
C3 Ru1 O12 76.1(7) . . ?
C1 Ru1 Ru2 110.6(6) . . ?
C2 Ru1 Ru2 148.2(7) . . ?
C9 Ru1 Ru2 109.9(7) . . ?
C3 Ru1 Ru2 51.0(6) . . ?
O12 Ru1 Ru2 52.0(3) . . ?
C1 Ru1 Ru3 102.9(6) . . ?
C2 Ru1 Ru3 138.1(7) . . ?
C9 Ru1 Ru3 48.2(7) . . ?
C3 Ru1 Ru3 111.2(6) . . ?
O12 Ru1 Ru3 74.3(3) . . ?
Ru2 Ru1 Ru3 61.70(7) . . ?
C5 Ru2 C4 92.5(10) . . ?
C5 Ru2 C3 89.5(9) . . ?
C4 Ru2 C3 104.5(10) . . ?
C5 Ru2 C6 88.3(9) . . ?
C4 Ru2 C6 95.8(10) . . ?
C3 Ru2 C6 159.7(9) . . ?
C5 Ru2 O12 162.0(8) . . ?
C4 Ru2 O12 102.3(8) . . ?
C3 Ru2 O12 77.0(7) . . ?
C6 Ru2 O12 100.2(7) . . ?
C5 Ru2 Ru1 109.3(7) . . ?
C4 Ru2 Ru1 145.7(8) . . ?
C3 Ru2 Ru1 51.6(6) . . ?
C6 Ru2 Ru1 110.6(6) . . ?
O12 Ru2 Ru1 52.9(4) . . ?
C5 Ru2 Ru3 100.0(7) . . ?
C4 Ru2 Ru3 141.2(8) . . ?
C3 Ru2 Ru3 112.1(7) . . ?
C6 Ru2 Ru3 48.6(6) . . ?
O12 Ru2 Ru3 74.9(4) . . ?
Ru1 Ru2 Ru3 62.09(6) . . ?
C7 Ru3 C8 91.5(11) . . ?
C7 Ru3 C9 104.2(11) . . ?
C8 Ru3 C9 92.7(10) . . ?
C7 Ru3 C6 102.3(11) . . ?
C8 Ru3 C6 95.2(9) . . ?
C9 Ru3 C6 152.1(9) . . ?
C7 Ru3 O11 89.5(9) . . ?
C8 Ru3 O11 179.0(8) . . ?
C9 Ru3 O11 87.0(8) . . ?
C6 Ru3 O11 84.5(7) . . ?
C7 Ru3 Ru2 150.2(9) . . ?
C8 Ru3 Ru2 96.1(7) . . ?
C9 Ru3 Ru2 104.2(7) . . ?
C6 Ru3 Ru2 48.4(6) . . ?
O11 Ru3 Ru2 82.9(4) . . ?
C7 Ru3 Ru1 151.2(9) . . ?
C8 Ru3 Ru1 96.6(7) . . ?
C9 Ru3 Ru1 48.0(7) . . ?
C6 Ru3 Ru1 104.4(6) . . ?
O11 Ru3 Ru1 82.5(4) . . ?
Ru2 Ru3 Ru1 56.22(6) . . ?
O1 C1 Ru1 174.4(18) . . ?
O2 C2 Ru1 174(2) . . ?
O3 C3 Ru2 140.3(19) . . ?
O3 C3 Ru1 142.0(19) . . ?
Ru2 C3 Ru1 77.4(8) . . ?
O4 C4 Ru2 176(2) . . ?
O5 C5 Ru2 176(2) . . ?
O6 C6 Ru2 134(2) . . ?
O6 C6 Ru3 143(2) . . ?
Ru2 C6 Ru3 83.0(8) . . ?
O7 C7 Ru3 176(3) . . ?
O8 C8 Ru3 178(2) . . ?
O9 C9 Ru1 136.2(19) . . ?
O9 C9 Ru3 140(2) . . ?
Ru1 C9 Ru3 83.8(9) . . ?
O13 C11 O12 128(2) . . ?
O13 C11 O11 114(2) . . ?
O12 C11 O11 118(2) . . ?
C11 O11 Ru3 117.9(14) . . ?
C11 O12 Ru2 121.6(13) . . ?
C11 O12 Ru1 120.5(14) . . ?
Ru2 O12 Ru1 75.1(4) . . ?
C107 N1 C101 109.1(14) . . ?
C107 N1 C105 110.3(14) . . ?
C101 N1 C105 107.9(14) . . ?
C107 N1 C103 109.6(14) . . ?
C101 N1 C103 111.5(14) . . ?
C105 N1 C103 108.4(14) . . ?
N1 C101 C102 114.6(16) . . ?
N1 C101 H10A 108.6 . . ?
C102 C101 H10A 108.6 . . ?
N1 C101 H10B 108.6 . . ?
C102 C101 H10B 108.6 . . ?
H10A C101 H10B 107.6 . . ?
C101 C102 H10C 109.5 . . ?
C101 C102 H10D 109.5 . . ?
H10C C102 H10D 109.5 . . ?
C101 C102 H10E 109.5 . . ?
H10C C102 H10E 109.5 . . ?
H10D C102 H10E 109.5 . . ?
C104 C103 N1 116.6(16) . . ?
C104 C103 H10F 108.1 . . ?
N1 C103 H10F 108.1 . . ?
C104 C103 H10G 108.1 . . ?
N1 C103 H10G 108.1 . . ?
H10F C103 H10G 107.3 . . ?
C103 C104 H10H 109.5 . . ?
C103 C104 H10I 109.5 . . ?
H10H C104 H10I 109.5 . . ?
C103 C104 H10J 109.5 . . ?
H10H C104 H10J 109.5 . . ?
H10I C104 H10J 109.5 . . ?
C106 C105 N1 116.9(16) . . ?
C106 C105 H10K 108.1 . . ?
N1 C105 H10K 108.1 . . ?
C106 C105 H10L 108.1 . . ?
N1 C105 H10L 108.1 . . ?
H10K C105 H10L 107.3 . . ?
C105 C106 H10M 109.5 . . ?
C105 C106 H10N 109.5 . . ?
H10M C106 H10N 109.5 . . ?
C105 C106 H10O 109.5 . . ?
H10M C106 H10O 109.5 . . ?
H10N C106 H10O 109.5 . . ?
N1 C107 C108 118.7(17) . . ?
N1 C107 H10P 107.6 . . ?
C108 C107 H10P 107.6 . . ?
N1 C107 H10Q 107.6 . . ?
C108 C107 H10Q 107.6 . . ?
H10P C107 H10Q 107.1 . . ?
C107 C108 H10R 109.5 . . ?
C107 C108 H10S 109.5 . . ?
H10R C108 H10S 109.5 . . ?
C107 C108 H10T 109.5 . . ?
H10R C108 H10T 109.5 . . ?
H10S C108 H10T 109.5 . . ?
C207 N2 C201 109(2) . . ?
C207 N2 C205 114(2) . . ?
C201 N2 C205 109(2) . . ?
C207 N2 C203 108(2) . . ?
C201 N2 C203 113(2) . . ?
C205 N2 C203 103.9(19) . . ?
N2 C201 C202 115(2) . . ?
N2 C201 H20A 108.6 . . ?
C202 C201 H20A 108.6 . . ?
N2 C201 H20B 108.6 . . ?
C202 C201 H20B 108.6 . . ?
H20A C201 H20B 107.6 . . ?
C201 C202 H20C 109.5 . . ?
C201 C202 H20D 109.5 . . ?
H20C C202 H20D 109.5 . . ?
C201 C202 H20E 109.5 . . ?
H20C C202 H20E 109.5 . . ?
H20D C202 H20E 109.5 . . ?
C204 C203 N2 118(2) . . ?
C204 C203 H20F 107.8 . . ?
N2 C203 H20F 107.8 . . ?
C204 C203 H20G 107.8 . . ?
N2 C203 H20G 107.8 . . ?
H20F C203 H20G 107.2 . . ?
C203 C204 H20H 109.5 . . ?
C203 C204 H20I 109.5 . . ?
H20H C204 H20I 109.5 . . ?
C203 C204 H20J 109.5 . . ?
H20H C204 H20J 109.5 . . ?
H20I C204 H20J 109.5 . . ?
C206 C205 N2 124(3) . . ?
C206 C205 H20K 106.4 . . ?
N2 C205 H20K 106.4 . . ?
C206 C205 H20L 106.4 . . ?
N2 C205 H20L 106.4 . . ?
H20K C205 H20L 106.4 . . ?
C205 C206 H20M 109.5 . . ?
C205 C206 H20N 109.5 . . ?
H20M C206 H20N 109.5 . . ?
C205 C206 H20O 109.5 . . ?
H20M C206 H20O 109.5 . . ?
H20N C206 H20O 109.5 . . ?
C208 C207 N2 129(3) . . ?
C208 C207 H20P 105.0 . . ?
N2 C207 H20P 105.0 . . ?
C208 C207 H20Q 105.0 . . ?
N2 C207 H20Q 105.0 . . ?
H20P C207 H20Q 105.8 . . ?
C207 C208 H20R 109.5 . . ?
C207 C208 H20S 109.5 . . ?
H20R C208 H20S 109.5 . . ?
C207 C208 H20T 109.5 . . ?
H20R C208 H20T 109.5 . . ?
H20S C208 H20T 109.5 . . ?
C217 N21 C211 105(2) . . ?
C217 N21 C213 112(2) . . ?
C211 N21 C213 112(2) . . ?
C217 N21 C215 111(2) . . ?
C211 N21 C215 108(2) . . ?
C213 N21 C215 107(2) . . ?
N21 C211 C212 115(2) . . ?
N21 C211 H21A 108.5 . . ?
C212 C211 H21A 108.5 . . ?
N21 C211 H21B 108.5 . . ?
C212 C211 H21B 108.5 . . ?
H21A C211 H21B 107.5 . . ?
C211 C212 H21C 109.5 . . ?
C211 C212 H21D 109.5 . . ?
H21C C212 H21D 109.5 . . ?
C211 C212 H21E 109.5 . . ?
H21C C212 H21E 109.5 . . ?
H21D C212 H21E 109.5 . . ?
C214 C213 N21 120(2) . . ?
C214 C213 H21F 107.4 . . ?
N21 C213 H21F 107.4 . . ?
C214 C213 H21G 107.4 . . ?
N21 C213 H21G 107.4 . . ?
H21F C213 H21G 106.9 . . ?
C213 C214 H21H 109.5 . . ?
C213 C214 H21I 109.5 . . ?
H21H C214 H21I 109.5 . . ?
C213 C214 H21J 109.5 . . ?
H21H C214 H21J 109.5 . . ?
H21I C214 H21J 109.5 . . ?
C216 C215 N21 118(2) . . ?
C216 C215 H21K 107.9 . . ?
N21 C215 H21K 107.9 . . ?
C216 C215 H21L 107.9 . . ?
N21 C215 H21L 107.9 . . ?
H21K C215 H21L 107.2 . . ?
C215 C216 H21M 109.5 . . ?
C215 C216 H21N 109.5 . . ?
H21M C216 H21N 109.5 . . ?
C215 C216 H21O 109.5 . . ?
H21M C216 H21O 109.5 . . ?
H21N C216 H21O 109.5 . . ?
C218 C217 N21 125(3) . . ?
C218 C217 H21P 106.2 . . ?
N21 C217 H21P 106.2 . . ?
C218 C217 H21Q 106.2 . . ?
N21 C217 H21Q 106.2 . . ?
H21P C217 H21Q 106.4 . . ?
C217 C218 H21R 109.5 . . ?
C217 C218 H21S 109.5 . . ?
H21R C218 H21S 109.5 . . ?
C217 C218 H21T 109.5 . . ?
H21R C218 H21T 109.5 . . ?
H21S C218 H21T 109.5 . . ?

loop_
_geom_bond_atom_site_label_1
_geom_bond_atom_site_label_2
_geom_bond_distance
_geom_bond_site_symmetry_2
_geom_bond_publ_flag
Ru1 C1 1.85(2) . ?
Ru1 C2 1.90(2) . ?
Ru1 C9 2.09(3) . ?
Ru1 C3 2.12(2) . ?
Ru1 O12 2.174(13) . ?
Ru1 Ru2 2.634(2) . ?
Ru1 Ru3 2.800(2) . ?
Ru2 C5 1.84(2) . ?
Ru2 C4 1.90(3) . ?
Ru2 C3 2.10(2) . ?
Ru2 C6 2.10(2) . ?
Ru2 O12 2.149(13) . ?
Ru2 Ru3 2.790(3) . ?
Ru3 C7 1.81(3) . ?
Ru3 C8 1.86(2) . ?
Ru3 C9 2.10(2) . ?
Ru3 C6 2.11(2) . ?
Ru3 O11 2.147(14) . ?
C1 O1 1.13(2) . ?
C2 O2 1.13(3) . ?
C3 O3 1.14(3) . ?
C4 O4 1.15(3) . ?
C5 O5 1.16(3) . ?
C6 O6 1.16(3) . ?
C7 O7 1.18(3) . ?
C8 O8 1.11(3) . ?
C9 O9 1.16(3) . ?
C11 O13 1.22(3) . ?
C11 O12 1.28(3) . ?
C11 O11 1.34(3) . ?
N1 C107 1.49(2) . ?
N1 C101 1.50(2) . ?
N1 C105 1.52(2) . ?
N1 C103 1.53(2) . ?
C101 C102 1.51(3) . ?
C101 H10A 0.9900 . ?
C101 H10B 0.9900 . ?
C102 H10C 0.9800 . ?
C102 H10D 0.9800 . ?
C102 H10E 0.9800 . ?
C103 C104 1.50(3) . ?
C103 H10F 0.9900 . ?
C103 H10G 0.9900 . ?
C104 H10H 0.9800 . ?
C104 H10I 0.9800 . ?
C104 H10J 0.9800 . ?
C105 C106 1.51(2) . ?
C105 H10K 0.9900 . ?
C105 H10L 0.9900 . ?
C106 H10M 0.9800 . ?
C106 H10N 0.9800 . ?
C106 H10O 0.9800 . ?
C107 C108 1.49(3) . ?
C107 H10P 0.9900 . ?
C107 H10Q 0.9900 . ?
C108 H10R 0.9800 . ?
C108 H10S 0.9800 . ?
C108 H10T 0.9800 . ?
N2 C207 1.46(3) . ?
N2 C201 1.50(3) . ?
N2 C205 1.51(3) . ?
N2 C203 1.55(3) . ?
C201 C202 1.51(3) . ?
C201 H20A 0.9900 . ?
C201 H20B 0.9900 . ?
C202 H20C 0.9800 . ?
C202 H20D 0.9800 . ?
C202 H20E 0.9800 . ?
C203 C204 1.49(3) . ?
C203 H20F 0.9900 . ?
C203 H20G 0.9900 . ?
C204 H20H 0.9800 . ?
C204 H20I 0.9800 . ?
C204 H20J 0.9800 . ?
C205 C206 1.49(3) . ?
C205 H20K 0.9900 . ?
C205 H20L 0.9900 . ?
C206 H20M 0.9800 . ?
C206 H20N 0.9800 . ?
C206 H20O 0.9800 . ?
C207 C208 1.46(3) . ?
C207 H20P 0.9900 . ?
C207 H20Q 0.9900 . ?
C208 H20R 0.9800 . ?
C208 H20S 0.9800 . ?
C208 H20T 0.9800 . ?
N21 C217 1.48(3) . ?
N21 C211 1.50(3) . ?
N21 C213 1.52(3) . ?
N21 C215 1.53(3) . ?
C211 C212 1.51(3) . ?
C211 H21A 0.9900 . ?
C211 H21B 0.9900 . ?
C212 H21C 0.9800 . ?
C212 H21D 0.9800 . ?
C212 H21E 0.9800 . ?
C213 C214 1.49(3) . ?
C213 H21F 0.9900 . ?
C213 H21G 0.9900 . ?
C214 H21H 0.9800 . ?
C214 H21I 0.9800 . ?
C214 H21J 0.9800 . ?
C215 C216 1.50(3) . ?
C215 H21K 0.9900 . ?
C215 H21L 0.9900 . ?
C216 H21M 0.9800 . ?
C216 H21N 0.9800 . ?
C216 H21O 0.9800 . ?
C217 C218 1.46(3) . ?
C217 H21P 0.9900 . ?
C217 H21Q 0.9900 . ?
C218 H21R 0.9800 . ?
C218 H21S 0.9800 . ?
C218 H21T 0.9800 . ?
